data_2240798
loop_
_publ_author_name
'G\"orbitz, Carl Henrik'
'Levchenko, Vladimir'
'Semjonovs, Jevgenijs'
'Sharif, Mohamed Yusuf'

_publ_section_title
;
 Crystal structure of seleno-<small>L</small>-cystine dihydrochloride
;
_journal_coeditor_code WM5154
_journal_issue 6
_journal_name_full 'Acta Crystallographica Section E'
_journal_page_first 726
_journal_page_last 729
_journal_paper_doi 10.1107/S205698901501021X
_journal_volume 71
_journal_year 2015
_chemical_formula_iupac 'C6 H14 N2 O4 Se2 2+, 2(Cl -)'
_chemical_formula_moiety 'C6 H14 N2 O4 Se2 2+, 2(Cl -)'
_chemical_formula_sum 'C6 H14 Cl2 N2 O4 Se2'
_chemical_formula_weight 407.02
_chemical_name_common 'Seleno-<i>L</i>-cystine dihydrochloride'
_chemical_name_systematic
;
(<i>R</i>,<i>R</i>)-1,1'-Dicarboxy-2,2'-(diselanediyl)diethanaminium dichloride
;
_space_group_crystal_system monoclinic
_space_group_IT_number 5
_space_group_name_Hall 'C 2y'
_space_group_name_H-M_alt 'C 1 2 1'
_symmetry_space_group_name_Hall 'C 2y'
_symmetry_space_group_name_H-M 'C 1 2 1'
_atom_sites_solution_hydrogens geom
_audit_creation_method SHELXL-2014/7
_cell_angle_alpha 90
_cell_angle_beta 102.2190(10)
_cell_angle_gamma 90
_cell_formula_units_Z 2
_cell_length_a 18.8045(16)
_cell_length_b 5.2529(4)
_cell_length_c 7.2719(6)
_cell_measurement_reflns_used 9938
_cell_measurement_temperature 100(2)
_cell_measurement_theta_max 40.20
_cell_measurement_theta_min 2.22
_cell_volume 702.03(10)
_computing_cell_refinement
;
SAINT (Bruker, 2014)
;
_computing_data_collection
;
APEX2 (Bruker, 2014)
;
_computing_data_reduction
;
SAINT (Bruker, 2014)
;
_computing_molecular_graphics
;
Mercury (Macrae <i>et al.</i>,  2008)
;
_computing_publication_material
;
SHELXL2014 (Sheldrick, 2015<i>b</i>)
;
_computing_structure_refinement
;
SHELXL2014 (Sheldrick, 2015<i>b</i>)
;
_computing_structure_solution
;
<i>SHELXT</i> (Sheldrick, 2015<i>a</i>)
;
_diffrn_ambient_temperature 100(2)
_diffrn_detector_area_resol_mean 8.3
_diffrn_measured_fraction_theta_full 0.999
_diffrn_measured_fraction_theta_max 0.999
_diffrn_measurement_device_type 'Bruker D8 Advance single-crystal CCD'
_diffrn_measurement_method 'Sets of exposures each taken over 0.5\% \w rotation'
_diffrn_radiation_monochromator graphite
_diffrn_radiation_source 'fine-focus sealed tube'
_diffrn_radiation_type MoK\a
_diffrn_radiation_wavelength 0.71073
_diffrn_reflns_av_R_equivalents 0.0243
_diffrn_reflns_limit_h_max 34
_diffrn_reflns_limit_h_min -34
_diffrn_reflns_limit_k_max 9
_diffrn_reflns_limit_k_min -9
_diffrn_reflns_limit_l_max 13
_diffrn_reflns_limit_l_min -13
_diffrn_reflns_number 11089
_diffrn_reflns_theta_full 25.242
_diffrn_reflns_theta_max 40.208
_diffrn_reflns_theta_min 2.216
_exptl_absorpt_coefficient_mu 5.647
_exptl_absorpt_correction_T_max 1.000
_exptl_absorpt_correction_T_min 0.514
_exptl_absorpt_correction_type multi-scan
_exptl_absorpt_process_details
;
(<i>SADABS</i>; Bruker, 2014)
;
_exptl_crystal_colour colourless
_exptl_crystal_density_diffrn 1.925
_exptl_crystal_description needle
_exptl_crystal_F_000 396
_exptl_crystal_size_max 0.85
_exptl_crystal_size_mid 0.08
_exptl_crystal_size_min 0.07
_refine_diff_density_max 4.552
_refine_diff_density_min -0.874
_refine_ls_abs_structure_details
;
Flack <i>x</i> determined using 1708 quotients
(Parsons <i>et al.</i>,  2013)
;
_refine_ls_abs_structure_Flack 0.044(4)
_refine_ls_extinction_method none
_refine_ls_goodness_of_fit_ref 1.103
_refine_ls_hydrogen_treatment mixed
_refine_ls_matrix_type full
_refine_ls_number_parameters 78
_refine_ls_number_reflns 4209
_refine_ls_number_restraints 3
_refine_ls_restrained_S_all 1.102
_refine_ls_R_factor_all 0.0242
_refine_ls_R_factor_gt 0.0233
_refine_ls_shift/su_max 0.000
_refine_ls_shift/su_mean 0.000
_refine_ls_structure_factor_coef Fsqd
_refine_ls_weighting_details 'w=1/[\s^2^(Fo^2^)+(0.0169P)^2^+0.0040P] where P=(Fo^2^+2Fc^2^)/3'
_refine_ls_weighting_scheme calc
_refine_ls_wR_factor_gt 0.0613
_refine_ls_wR_factor_ref 0.0616
_reflns_number_gt 4080
_reflns_number_total 4209
_reflns_threshold_expression I>2\s(I)
_cod_data_source_file wm5154sup1.cif
_cod_data_source_block I
_cod_database_code 2240798
_shelx_space_group_comment
;
The symmetry employed for this shelxl refinement is uniquely defined
by the following loop, which should always be used as a source of
symmetry information in preference to the above space-group names.
They are only intended as comments.
;

loop_
_space_group_symop_operation_xyz
'x, y, z'
'-x, y, -z'
'x+1/2, y+1/2, z'
'-x+1/2, y+1/2, -z'

loop_
_atom_site_type_symbol
_atom_site_label
_atom_site_fract_x
_atom_site_fract_y
_atom_site_fract_z
_atom_site_U_iso_or_equiv
_atom_site_adp_type
_atom_site_calc_flag
_atom_site_occupancy
Se Se1 0.50147(2) 0.56610(5) 0.16037(2) 0.01306(4) Uani d 1
Cl Cl1 0.65288(2) 0.16979(8) 0.87546(6) 0.01345(7) Uani d 1
O O1 0.69775(8) 0.3451(3) 0.4104(2) 0.0158(2) Uani d 1
O O2 0.62968(9) 0.5697(5) 0.57259(19) 0.0225(3) Uani d 1
H H4 0.6356(18) 0.454(12) 0.644(6) 0.058(15) Uiso d 1
N N1 0.67823(8) 0.6777(3) 0.1266(2) 0.0125(2) Uani d 1
H H1 0.6681 0.8028 0.0384 0.019 Uiso calc 1
H H2 0.6563 0.5305 0.0787 0.019 Uiso calc 1
H H3 0.7272 0.6536 0.1591 0.019 Uiso calc 1
C C1 0.66257(8) 0.5306(3) 0.4320(2) 0.0125(3) Uani d 1
C C2 0.65058(9) 0.7531(3) 0.2961(2) 0.0114(2) Uani d 1
H H21 0.6808 0.8988 0.3574 0.014 Uiso calc 1
C C3 0.57160(9) 0.8414(3) 0.2457(3) 0.0123(2) Uani d 1
H H31 0.5667 0.9713 0.1451 0.015 Uiso calc 1
H H32 0.5592 0.9238 0.3573 0.015 Uiso calc 1

loop_
_atom_site_aniso_label
_atom_site_aniso_U_11
_atom_site_aniso_U_22
_atom_site_aniso_U_33
_atom_site_aniso_U_12
_atom_site_aniso_U_13
_atom_site_aniso_U_23
Se1 0.00843(6) 0.01357(7) 0.01686(7) -0.00112(6) 0.00199(4) 0.00422(7)
Cl1 0.01334(15) 0.01271(15) 0.01538(15) 0.00216(12) 0.00550(12) 0.00565(12)
O1 0.0175(6) 0.0106(5) 0.0193(6) 0.0028(4) 0.0037(5) 0.0040(4)
O2 0.0349(7) 0.0201(6) 0.0146(5) 0.0104(8) 0.0100(5) 0.0067(7)
N1 0.0104(5) 0.0118(5) 0.0159(5) 0.0005(4) 0.0045(4) 0.0045(5)
C1 0.0125(5) 0.0113(7) 0.0126(6) 0.0005(4) 0.0000(4) 0.0034(4)
C2 0.0114(6) 0.0083(5) 0.0138(6) 0.0003(5) 0.0011(5) 0.0021(5)
C3 0.0125(6) 0.0096(5) 0.0147(6) 0.0022(5) 0.0029(5) 0.0019(5)

loop_
_atom_type_symbol
_atom_type_description
_atom_type_scat_dispersion_real
_atom_type_scat_dispersion_imag
_atom_type_scat_source
C C 0.0033 0.0016 'International Tables Vol C Tables 4.2.6.8 and 6.1.1.4'
H H 0.0000 0.0000 'International Tables Vol C Tables 4.2.6.8 and 6.1.1.4'
N N 0.0061 0.0033 'International Tables Vol C Tables 4.2.6.8 and 6.1.1.4'
O O 0.0106 0.0060 'International Tables Vol C Tables 4.2.6.8 and 6.1.1.4'
Cl Cl 0.1484 0.1585 'International Tables Vol C Tables 4.2.6.8 and 6.1.1.4'
Se Se -0.0929 2.2259 'International Tables Vol C Tables 4.2.6.8 and 6.1.1.4'

loop_
_geom_angle_atom_site_label_1
_geom_angle_atom_site_label_2
_geom_angle_atom_site_label_3
_geom_angle_site_symmetry_3
_geom_angle
C3 Se1 Se1 2_655 100.88(5)
C1 O2 H4 . 112(4)
C2 N1 H1 . 109.5
C2 N1 H2 . 109.5
H1 N1 H2 . 109.5
C2 N1 H3 . 109.5
H1 N1 H3 . 109.5
H2 N1 H3 . 109.5
O1 C1 O2 . 125.92(18)
O1 C1 C2 . 123.24(17)
O2 C1 C2 . 110.84(16)
N1 C2 C1 . 107.72(14)
N1 C2 C3 . 112.00(14)
C1 C2 C3 . 113.22(14)
N1 C2 H21 . 107.9
C1 C2 H21 . 107.9
C3 C2 H21 . 107.9
C2 C3 Se1 . 113.96(12)
C2 C3 H31 . 108.8
Se1 C3 H31 . 108.8
C2 C3 H32 . 108.8
Se1 C3 H32 . 108.8
H31 C3 H32 . 107.7

loop_
_geom_bond_atom_site_label_1
_geom_bond_atom_site_label_2
_geom_bond_site_symmetry_2
_geom_bond_distance
Se1 C3 . 1.9671(18)
Se1 Se1 2_655 2.3213(4)
O1 C1 . 1.206(2)
O2 C1 . 1.319(2)
O2 H4 . 0.79(6)
N1 C2 . 1.490(2)
N1 H1 . 0.9100
N1 H2 . 0.9100
N1 H3 . 0.9100
C1 C2 . 1.516(2)
C2 C3 . 1.525(2)
C2 H21 . 1.0000
C3 H31 . 0.9900
C3 H32 . 0.9900

loop_
_geom_hbond_atom_site_label_D
_geom_hbond_atom_site_label_H
_geom_hbond_atom_site_label_A
_geom_hbond_site_symmetry_A
_geom_hbond_distance_DH
_geom_hbond_distance_HA
_geom_hbond_distance_DA
_geom_hbond_angle_DHA
N1 H1 Cl1 1_564 0.91 2.25 3.1425(16) 167.1
N1 H2 Cl1 1_554 0.91 2.40 3.2110(18) 149.2
N1 H3 Cl1 4_656 0.91 2.32 3.1794(15) 156.8
O2 H4 Cl1 . 0.79(6) 2.22(6) 3.0080(19) 172(4)
C2 H21 O1 1_565 1.00 2.39 3.292(2) 150.2
C2 H21 O1 4_656 1.00 2.55 3.216(2) 123.7

loop_
_geom_torsion_atom_site_label_1
_geom_torsion_atom_site_label_2
_geom_torsion_atom_site_label_3
_geom_torsion_atom_site_label_4
_geom_torsion_site_symmetry_3
_geom_torsion_site_symmetry_4
_geom_torsion
O1 C1 C2 N1 . . 9.3(2)
O2 C1 C2 N1 . . -170.64(15)
O1 C1 C2 C3 . . 133.72(17)
O2 C1 C2 C3 . . -46.24(19)
N1 C2 C3 Se1 . . 70.66(16)
C1 C2 C3 Se1 . . -51.39(17)
C2 C3 Se1 Se1 . 2_655 -88.72(12)
C3 Se1 Se1 C3 2_655 2_655 -83.05(10)

_cod_database_fobs_code 2240798
